data_7061455
loop_
_publ_author_name
'Wu, Zhan'
'Cui, Shu'
'Zhao, Zhenqin'
'He, Bingling'
'Li, Xiu-Ling'

_publ_section_title
;
 Photophysical properties of homobimetallic Cu(i)--Cu(i) and
 heterobimetallic Cu(i)--Ag(i) complexes of
 2-(6-bromo-2-pyridyl)-1H-imidazo[4,5-f][1,10]phenanthroline
;
_journal_issue 18
_journal_name_full 'New Journal of Chemistry'
_journal_page_first 8881
_journal_page_last 8891
_journal_paper_doi 10.1039/D2NJ00774F
_journal_volume 46
_journal_year 2022
_chemical_formula_moiety 'C90 H65 Ag Br Cu N5 O2 P4, Cl O4, 4(H2O)'
_chemical_formula_sum 'C90 H73 Ag Br Cl Cu N5 O10 P4'
_chemical_formula_weight 1795.24
_space_group_crystal_system orthorhombic
_space_group_IT_number 19
_space_group_name_Hall 'P 2ac 2ab'
_space_group_name_H-M_alt 'P 21 21 21'
_atom_sites_solution_hydrogens geom
_audit_creation_date 2022-03-29
_audit_creation_method
;
Olex2 1.2-beta
(compiled 2018.05.29 svn.r3508 for OlexSys, GUI svn.r5506)
;
_audit_update_record
;
2022-04-04 deposited with the CCDC.	2022-04-06 downloaded from the CCDC.
;
_cell_angle_alpha 90
_cell_angle_beta 90
_cell_angle_gamma 90
_cell_formula_units_Z 4
_cell_length_a 13.8637(12)
_cell_length_b 24.798(2)
_cell_length_c 26.122(2)
_cell_measurement_reflns_used 9862
_cell_measurement_temperature 150(2)
_cell_measurement_theta_max 22.431
_cell_measurement_theta_min 2.265
_cell_volume 8980.5(13)
_computing_molecular_graphics 'Olex2 (Dolomanov et al., 2009)'
_computing_publication_material 'Olex2 (Dolomanov et al., 2009)'
_computing_structure_refinement 'ShelXL (Sheldrick, 2015)'
_diffrn_ambient_temperature 150.15
_diffrn_measured_fraction_theta_full 0.995
_diffrn_measured_fraction_theta_max 0.995
_diffrn_measurement_device_type 'CCD area detector'
_diffrn_radiation_type MoK\a
_diffrn_radiation_wavelength 0.71073
_diffrn_reflns_av_R_equivalents 0.0313
_diffrn_reflns_av_unetI/netI 0.0357
_diffrn_reflns_Laue_measured_fraction_full 0.995
_diffrn_reflns_Laue_measured_fraction_max 0.995
_diffrn_reflns_limit_h_max 14
_diffrn_reflns_limit_h_min -9
_diffrn_reflns_limit_k_max 26
_diffrn_reflns_limit_k_min -24
_diffrn_reflns_limit_l_max 24
_diffrn_reflns_limit_l_min -28
_diffrn_reflns_number 36196
_diffrn_reflns_point_group_measured_fraction_full 0.996
_diffrn_reflns_point_group_measured_fraction_max 0.996
_diffrn_reflns_theta_full 22.434
_diffrn_reflns_theta_max 22.434
_diffrn_reflns_theta_min 1.683
_exptl_absorpt_coefficient_mu 1.052
_exptl_absorpt_correction_T_max 0.7448
_exptl_absorpt_correction_T_min 0.6382
_exptl_absorpt_correction_type multi-scan
_exptl_crystal_colour yellow
_exptl_crystal_density_diffrn 1.274
_exptl_crystal_description prism
_exptl_crystal_F_000 3504
_exptl_crystal_preparation Luminescent
_refine_diff_density_max 0.354
_refine_diff_density_min -0.362
_refine_diff_density_rms 0.053
_refine_ls_abs_structure_details
;
 Refined as an inversion twin.
;
_refine_ls_abs_structure_Flack 0.406(10)
_refine_ls_extinction_method none
_refine_ls_goodness_of_fit_ref 1.038
_refine_ls_hydrogen_treatment constr
_refine_ls_matrix_type full
_refine_ls_number_parameters 983
_refine_ls_number_reflns 11582
_refine_ls_number_restraints 0
_refine_ls_restrained_S_all 1.038
_refine_ls_R_factor_all 0.0361
_refine_ls_R_factor_gt 0.0315
_refine_ls_shift/su_max 0.001
_refine_ls_shift/su_mean 0.000
_refine_ls_structure_factor_coef Fsqd
_refine_ls_weighting_details 'w=1/[\s^2^(Fo^2^)+(0.0343P)^2^+5.2458P] where P=(Fo^2^+2Fc^2^)/3'
_refine_ls_weighting_scheme calc
_refine_ls_wR_factor_gt 0.0707
_refine_ls_wR_factor_ref 0.0725
_reflns_Friedel_coverage 0.818
_reflns_Friedel_fraction_full 0.998
_reflns_Friedel_fraction_max 0.998
_reflns_number_gt 10739
_reflns_number_total 11582
_reflns_threshold_expression 'I > 2\s(I)'
_cod_data_source_file d2nj00774f2.cif
_cod_data_source_block lc
_cod_depositor_comments 'Adding full bibliography for 7061454--7061457.cif.'
_cod_database_code 7061455
_shelx_shelxl_version_number 2014/7
_shelx_space_group_comment
;
The symmetry employed for this shelxl refinement is uniquely defined
by the following loop, which should always be used as a source of
symmetry information in preference to the above space-group names.
They are only intended as comments.
;
_olex2_refinement_description
;
1. Twinned data refinement
 Scales: 0.594(10)
 0.406(10)
2. Fixed Uiso
 At 1.2 times of:
  All C(H) groups
3.a Aromatic/amide H refined with riding coordinates:
 C1(H1), C2(H2), C3(H3), C8(H8), C9(H9), C10(H10), C15(H15), C16(H16),
 C17(H17), C20(H20), C21(H21), C22(H22), C23(H23), C24(H24), C26(H26), C27(H27),
  C28(H28), C29(H29), C30(H30), C32(H32), C33(H33), C34(H34), C35(H35),
 C38(H38), C39(H39), C40(H40), C41(H41), C44(H44), C45(H45), C46(H46), C47(H47),
  C48(H48), C50(H50), C51(H51), C52(H52), C53(H53), C54(H54), C56(H56),
 C57(H57), C58(H58), C59(H59), C60(H60), C62(H62), C63(H63), C64(H64), C65(H65),
  C66(H66), C68(H68), C69(H69), C70(H70), C71(H71), C74(H74), C75(H75),
 C76(H76), C77(H77), C80(H80), C81(H81), C82(H82), C83(H83), C84(H84), C86(H86),
  C87(H87), C88(H88), C89(H89), C90(H90)
;
_platon_squeeze_void_probe_radius 1.20
_olex2_submission_special_instructions 'No special instructions were received'

loop_
_space_group_symop_operation_xyz
'x, y, z'
'-x+1/2, -y, z+1/2'
'x+1/2, -y+1/2, -z'
'-x, y+1/2, -z+1/2'

loop_
_atom_site_label
_atom_site_type_symbol
_atom_site_fract_x
_atom_site_fract_y
_atom_site_fract_z
_atom_site_U_iso_or_equiv
_atom_site_adp_type
_atom_site_occupancy
_atom_site_site_symmetry_order
_atom_site_calc_flag
_atom_site_refinement_flags_posn
_atom_site_refinement_flags_adp
_atom_site_refinement_flags_occupancy
_atom_site_disorder_assembly
_atom_site_disorder_group
Ag1 Ag 0.53706(3) 0.23484(2) 0.63298(2) 0.02906(12) Uani 1 1 d . . . . .
Cu1 Cu 0.52333(5) 0.05859(2) 0.36630(2) 0.02793(17) Uani 1 1 d . . . . .
Cl1 Cl 0.46916(18) 0.05473(10) 0.05212(8) 0.0795(6) Uani 1 1 d . . . . .
P1 P 0.62043(11) -0.00088(6) 0.33027(6) 0.0310(4) Uani 1 1 d . . . . .
P2 P 0.36265(11) 0.04190(6) 0.35567(5) 0.0289(4) Uani 1 1 d . . . . .
P3 P 0.36165(11) 0.22415(6) 0.65672(6) 0.0293(4) Uani 1 1 d . . . . .
P4 P 0.63697(12) 0.17643(6) 0.68379(5) 0.0295(4) Uani 1 1 d . . . . .
O1 O 0.4557(3) -0.06739(14) 0.36102(14) 0.0368(10) Uani 1 1 d . . . . .
O2 O 0.4596(3) 0.11613(14) 0.65547(13) 0.0334(10) Uani 1 1 d . . . . .
O3 O 0.5345(7) 0.0557(4) 0.0963(3) 0.176(4) Uani 1 1 d . . . . .
O4 O 0.3785(5) 0.0707(3) 0.0690(2) 0.115(3) Uani 1 1 d . . . . .
O5 O 0.5009(6) 0.0900(4) 0.0147(3) 0.152(3) Uani 1 1 d . . . . .
O6 O 0.4680(8) 0.0060(3) 0.0294(3) 0.162(4) Uani 1 1 d . . . . .
N1 N 0.5201(3) 0.14218(17) 0.35929(16) 0.0273(10) Uani 1 1 d . . . . .
N2 N 0.5389(3) 0.07879(17) 0.44179(16) 0.0264(11) Uani 1 1 d . . . . .
N3 N 0.5141(3) 0.29811(16) 0.47590(16) 0.0250(11) Uani 1 1 d . . . . .
N4 N 0.5327(3) 0.24425(17) 0.54678(15) 0.0248(10) Uani 1 1 d . . . . .
N5 N 0.5206(3) 0.33231(17) 0.61158(17) 0.0274(11) Uani 1 1 d . . . . .
C1 C 0.5061(4) 0.1729(2) 0.3171(2) 0.0300(14) Uani 1 1 d . . . . .
H1 H 0.5052 0.1562 0.2844 0.036 Uiso 1 1 calc R . . . .
C2 C 0.4933(4) 0.2277(2) 0.3206(2) 0.0338(15) Uani 1 1 d . . . . .
H2 H 0.4813 0.2478 0.2903 0.041 Uiso 1 1 calc R . . . .
C3 C 0.4972(4) 0.2541(2) 0.3667(2) 0.0339(14) Uani 1 1 d . . . . .
H3 H 0.4896 0.2921 0.3686 0.041 Uiso 1 1 calc R . . . .
C4 C 0.5127(4) 0.2232(2) 0.41125(19) 0.0235(13) Uani 1 1 d . . . . .
C5 C 0.5181(4) 0.2454(2) 0.46186(19) 0.0245(13) Uani 1 1 d . . . . .
C6 C 0.5305(4) 0.2124(2) 0.5038(2) 0.0242(13) Uani 1 1 d . . . . .
C7 C 0.5368(4) 0.1547(2) 0.50039(18) 0.0231(12) Uani 1 1 d . . . . .
C8 C 0.5477(4) 0.1185(2) 0.5410(2) 0.0333(15) Uani 1 1 d . . . . .
H8 H 0.5513 0.1317 0.5751 0.040 Uiso 1 1 calc R . . . .
C9 C 0.5531(5) 0.0644(2) 0.5319(2) 0.0336(15) Uani 1 1 d . . . . .
H9 H 0.5601 0.0397 0.5596 0.040 Uiso 1 1 calc R . . . .
C10 C 0.5484(4) 0.0458(2) 0.4819(2) 0.0289(14) Uani 1 1 d . . . . .
H10 H 0.5519 0.0081 0.4759 0.035 Uiso 1 1 calc R . . . .
C11 C 0.5328(4) 0.13255(19) 0.45046(19) 0.0215(12) Uani 1 1 d . . . . .
C12 C 0.5214(4) 0.1666(2) 0.40505(18) 0.0220(12) Uani 1 1 d . . . . .
C13 C 0.5234(4) 0.2945(2) 0.5279(2) 0.0248(13) Uani 1 1 d . . . . .
C14 C 0.5178(4) 0.3420(2) 0.5602(2) 0.0280(14) Uani 1 1 d . . . . .
C15 C 0.5084(4) 0.3936(2) 0.5411(2) 0.0310(14) Uani 1 1 d . . . . .
H15 H 0.5089 0.3998 0.5053 0.037 Uiso 1 1 calc R . . . .
C16 C 0.4983(4) 0.4362(2) 0.5750(2) 0.0362(15) Uani 1 1 d . . . . .
H16 H 0.4911 0.4719 0.5624 0.043 Uiso 1 1 calc R . . . .
C17 C 0.4987(4) 0.4268(2) 0.6267(2) 0.0373(15) Uani 1 1 d . . . . .
H17 H 0.4906 0.4551 0.6509 0.045 Uiso 1 1 calc R . . . .
C18 C 0.5117(4) 0.3739(2) 0.6417(2) 0.0345(14) Uani 1 1 d . . . . .
C19 C 0.6889(4) -0.0452(2) 0.3726(2) 0.0346(15) Uani 1 1 d . . . . .
C20 C 0.6954(5) -0.0998(3) 0.3662(3) 0.0517(18) Uani 1 1 d . . . . .
H20 H 0.6595 -0.1169 0.3398 0.062 Uiso 1 1 calc R . . . .
C21 C 0.7544(7) -0.1305(3) 0.3980(3) 0.072(3) Uani 1 1 d . . . . .
H21 H 0.7595 -0.1683 0.3929 0.086 Uiso 1 1 calc R . . . .
C22 C 0.8047(6) -0.1065(3) 0.4363(3) 0.063(2) Uani 1 1 d . . . . .
H22 H 0.8444 -0.1276 0.4582 0.075 Uiso 1 1 calc R . . . .
C23 C 0.7982(6) -0.0527(3) 0.4435(3) 0.056(2) Uani 1 1 d . . . . .
H23 H 0.8341 -0.0361 0.4702 0.068 Uiso 1 1 calc R . . . .
C24 C 0.7405(5) -0.0216(3) 0.4127(3) 0.0485(18) Uani 1 1 d . . . . .
H24 H 0.7356 0.0161 0.4187 0.058 Uiso 1 1 calc R . . . .
C25 C 0.7143(5) 0.0245(2) 0.2879(2) 0.0346(15) Uani 1 1 d . . . . .
C26 C 0.6952(5) 0.0713(3) 0.2599(3) 0.0495(19) Uani 1 1 d . . . . .
H26 H 0.6359 0.0898 0.2648 0.059 Uiso 1 1 calc R . . . .
C27 C 0.7610(6) 0.0908(3) 0.2256(3) 0.062(2) Uani 1 1 d . . . . .
H27 H 0.7465 0.1222 0.2061 0.074 Uiso 1 1 calc R . . . .
C28 C 0.8495(6) 0.0648(4) 0.2191(3) 0.061(2) Uani 1 1 d . . . . .
H28 H 0.8955 0.0787 0.1955 0.074 Uiso 1 1 calc R . . . .
C29 C 0.8695(5) 0.0199(3) 0.2463(3) 0.055(2) Uani 1 1 d . . . . .
H29 H 0.9297 0.0023 0.2419 0.066 Uiso 1 1 calc R . . . .
C30 C 0.8028(5) -0.0006(3) 0.2806(2) 0.0432(17) Uani 1 1 d . . . . .
H30 H 0.8178 -0.0323 0.2995 0.052 Uiso 1 1 calc R . . . .
C31 C 0.5496(4) -0.0453(2) 0.2884(2) 0.0336(15) Uani 1 1 d . . . . .
C32 C 0.5653(5) -0.0485(3) 0.2361(2) 0.0420(17) Uani 1 1 d . . . . .
H32 H 0.6216 -0.0326 0.2219 0.050 Uiso 1 1 calc R . . . .
C33 C 0.5006(5) -0.0744(3) 0.2041(2) 0.0457(17) Uani 1 1 d . . . . .
H33 H 0.5116 -0.0760 0.1682 0.055 Uiso 1 1 calc R . . . .
C34 C 0.4198(5) -0.0979(3) 0.2253(3) 0.056(2) Uani 1 1 d . . . . .
H34 H 0.3752 -0.1159 0.2036 0.068 Uiso 1 1 calc R . . . .
C35 C 0.4023(5) -0.0957(3) 0.2767(2) 0.0433(17) Uani 1 1 d . . . . .
H35 H 0.3459 -0.1118 0.2906 0.052 Uiso 1 1 calc R . . . .
C36 C 0.4671(5) -0.0701(2) 0.30806(19) 0.0329(15) Uani 1 1 d . . . . .
C37 C 0.3602(5) -0.0669(3) 0.3799(2) 0.0378(16) Uani 1 1 d . . . . .
C38 C 0.3250(6) -0.1143(3) 0.3991(3) 0.058(2) Uani 1 1 d . . . . .
H38 H 0.3635 -0.1460 0.3986 0.070 Uiso 1 1 calc R . . . .
C39 C 0.2334(7) -0.1158(3) 0.4194(3) 0.067(2) Uani 1 1 d . . . . .
H39 H 0.2072 -0.1489 0.4313 0.080 Uiso 1 1 calc R . . . .
C40 C 0.1796(6) -0.0689(3) 0.4222(2) 0.052(2) Uani 1 1 d . . . . .
H40 H 0.1165 -0.0697 0.4363 0.063 Uiso 1 1 calc R . . . .
C41 C 0.2175(5) -0.0215(3) 0.4046(2) 0.0424(17) Uani 1 1 d . . . . .
H41 H 0.1814 0.0109 0.4079 0.051 Uiso 1 1 calc R . . . .
C42 C 0.3102(5) -0.0201(2) 0.3816(2) 0.0327(15) Uani 1 1 d . . . . .
C43 C 0.3168(4) 0.0462(2) 0.2897(2) 0.0326(15) Uani 1 1 d . . . . .
C44 C 0.3819(5) 0.0534(3) 0.2508(2) 0.0436(17) Uani 1 1 d . . . . .
H44 H 0.4488 0.0551 0.2586 0.052 Uiso 1 1 calc R . . . .
C45 C 0.3523(5) 0.0580(3) 0.2002(2) 0.0456(17) Uani 1 1 d . . . . .
H45 H 0.3980 0.0641 0.1737 0.055 Uiso 1 1 calc R . . . .
C46 C 0.2552(6) 0.0537(3) 0.1891(3) 0.0486(18) Uani 1 1 d . . . . .
H46 H 0.2338 0.0557 0.1546 0.058 Uiso 1 1 calc R . . . .
C47 C 0.1887(5) 0.0466(3) 0.2283(3) 0.0462(18) Uani 1 1 d . . . . .
H47 H 0.1219 0.0442 0.2206 0.055 Uiso 1 1 calc R . . . .
C48 C 0.2194(5) 0.0428(3) 0.2783(2) 0.0411(17) Uani 1 1 d . . . . .
H48 H 0.1737 0.0379 0.3050 0.049 Uiso 1 1 calc R . . . .
C49 C 0.3033(4) 0.0961(2) 0.3899(2) 0.0272(14) Uani 1 1 d . . . . .
C50 C 0.2784(4) 0.1439(2) 0.3644(3) 0.0359(15) Uani 1 1 d . . . . .
H50 H 0.2779 0.1443 0.3280 0.043 Uiso 1 1 calc R . . . .
C51 C 0.2545(5) 0.1903(2) 0.3905(2) 0.0367(16) Uani 1 1 d . . . . .
H51 H 0.2388 0.2223 0.3725 0.044 Uiso 1 1 calc R . . . .
C52 C 0.2539(4) 0.1894(3) 0.4433(3) 0.0403(17) Uani 1 1 d . . . . .
H52 H 0.2376 0.2211 0.4617 0.048 Uiso 1 1 calc R . . . .
C53 C 0.2766(4) 0.1432(3) 0.4696(2) 0.0408(17) Uani 1 1 d . . . . .
H53 H 0.2753 0.1430 0.5059 0.049 Uiso 1 1 calc R . . . .
C54 C 0.3019(4) 0.0961(2) 0.4426(2) 0.0341(15) Uani 1 1 d . . . . .
H54 H 0.3180 0.0642 0.4608 0.041 Uiso 1 1 calc R . . . .
C55 C 0.3025(4) 0.2758(2) 0.6187(2) 0.0256(14) Uani 1 1 d . . . . .
C56 C 0.2995(4) 0.2699(2) 0.5658(2) 0.0296(14) Uani 1 1 d . . . . .
H56 H 0.3133 0.2360 0.5505 0.035 Uiso 1 1 calc R . . . .
C57 C 0.2762(4) 0.3139(2) 0.5355(2) 0.0292(14) Uani 1 1 d . . . . .
H57 H 0.2733 0.3099 0.4993 0.035 Uiso 1 1 calc R . . . .
C58 C 0.2572(4) 0.3635(2) 0.5572(2) 0.0316(15) Uani 1 1 d . . . . .
H58 H 0.2437 0.3938 0.5361 0.038 Uiso 1 1 calc R . . . .
C59 C 0.2580(4) 0.3687(2) 0.6096(2) 0.0348(16) Uani 1 1 d . . . . .
H59 H 0.2431 0.4025 0.6248 0.042 Uiso 1 1 calc R . . . .
C60 C 0.2803(4) 0.3250(2) 0.6403(2) 0.0327(14) Uani 1 1 d . . . . .
H60 H 0.2804 0.3289 0.6765 0.039 Uiso 1 1 calc R . . . .
C61 C 0.3138(4) 0.2308(2) 0.7212(2) 0.0332(14) Uani 1 1 d . . . . .
C62 C 0.3766(5) 0.2361(3) 0.7620(2) 0.0502(18) Uani 1 1 d . . . . .
H62 H 0.4442 0.2374 0.7562 0.060 Uiso 1 1 calc R . . . .
C63 C 0.3409(7) 0.2395(4) 0.8113(3) 0.070(2) Uani 1 1 d . . . . .
H63 H 0.3845 0.2422 0.8393 0.084 Uiso 1 1 calc R . . . .
C64 C 0.2453(7) 0.2391(3) 0.8203(3) 0.068(2) Uani 1 1 d . . . . .
H64 H 0.2225 0.2412 0.8545 0.082 Uiso 1 1 calc R . . . .
C65 C 0.1804(6) 0.2358(3) 0.7809(3) 0.066(2) Uani 1 1 d . . . . .
H65 H 0.1130 0.2369 0.7872 0.079 Uiso 1 1 calc R . . . .
C66 C 0.2163(5) 0.2306(3) 0.7316(2) 0.0470(17) Uani 1 1 d . . . . .
H66 H 0.1721 0.2268 0.7040 0.056 Uiso 1 1 calc R . . . .
C67 C 0.3099(4) 0.1607(2) 0.6343(2) 0.0301(14) Uani 1 1 d . . . . .
C68 C 0.2170(5) 0.1565(2) 0.6127(2) 0.0359(16) Uani 1 1 d . . . . .
H68 H 0.1773 0.1876 0.6102 0.043 Uiso 1 1 calc R . . . .
C69 C 0.1838(5) 0.1080(3) 0.5955(2) 0.0406(16) Uani 1 1 d . . . . .
H69 H 0.1210 0.1059 0.5811 0.049 Uiso 1 1 calc R . . . .
C70 C 0.2391(5) 0.0619(3) 0.5985(2) 0.0474(19) Uani 1 1 d . . . . .
H70 H 0.2146 0.0285 0.5862 0.057 Uiso 1 1 calc R . . . .
C71 C 0.3309(5) 0.0646(3) 0.6195(2) 0.0429(17) Uani 1 1 d . . . . .
H71 H 0.3698 0.0332 0.6219 0.052 Uiso 1 1 calc R . . . .
C72 C 0.3649(4) 0.1137(2) 0.6369(2) 0.0317(14) Uani 1 1 d . . . . .
C73 C 0.4736(5) 0.1145(2) 0.7088(2) 0.0348(15) Uani 1 1 d . . . . .
C74 C 0.4071(5) 0.0913(3) 0.7408(2) 0.0402(16) Uani 1 1 d . . . . .
H74 H 0.3492 0.0765 0.7275 0.048 Uiso 1 1 calc R . . . .
C75 C 0.4256(6) 0.0898(3) 0.7925(3) 0.0519(19) Uani 1 1 d . . . . .
H75 H 0.3793 0.0745 0.8150 0.062 Uiso 1 1 calc R . . . .
C76 C 0.5098(5) 0.1101(3) 0.8118(2) 0.0491(18) Uani 1 1 d . . . . .
H76 H 0.5226 0.1080 0.8475 0.059 Uiso 1 1 calc R . . . .
C77 C 0.5769(5) 0.1339(3) 0.7789(2) 0.0413(16) Uani 1 1 d . . . . .
H77 H 0.6350 0.1482 0.7925 0.050 Uiso 1 1 calc R . . . .
C78 C 0.5602(4) 0.1369(2) 0.7264(2) 0.0315(15) Uani 1 1 d . . . . .
C79 C 0.7254(5) 0.2059(3) 0.7275(2) 0.0350(16) Uani 1 1 d . . . . .
C80 C 0.7123(5) 0.2591(3) 0.7427(2) 0.0499(19) Uani 1 1 d . . . . .
H80 H 0.6586 0.2788 0.7299 0.060 Uiso 1 1 calc R . . . .
C81 C 0.7747(6) 0.2837(3) 0.7754(3) 0.065(2) Uani 1 1 d . . . . .
H81 H 0.7647 0.3203 0.7848 0.078 Uiso 1 1 calc R . . . .
C82 C 0.8535(6) 0.2553(3) 0.7954(3) 0.061(2) Uani 1 1 d . . . . .
H82 H 0.8952 0.2714 0.8198 0.073 Uiso 1 1 calc R . . . .
C83 C 0.8688(5) 0.2037(3) 0.7788(2) 0.0463(18) Uani 1 1 d . . . . .
H83 H 0.9234 0.1844 0.7909 0.056 Uiso 1 1 calc R . . . .
C84 C 0.8061(5) 0.1789(3) 0.7446(2) 0.0412(17) Uani 1 1 d . . . . .
H84 H 0.8190 0.1433 0.7330 0.049 Uiso 1 1 calc R . . . .
C85 C 0.7084(4) 0.1280(2) 0.6472(2) 0.0302(15) Uani 1 1 d . . . . .
C86 C 0.7767(5) 0.1485(3) 0.6130(2) 0.0386(16) Uani 1 1 d . . . . .
H86 H 0.7838 0.1864 0.6092 0.046 Uiso 1 1 calc R . . . .
C87 C 0.8338(5) 0.1141(3) 0.5848(2) 0.0412(17) Uani 1 1 d . . . . .
H87 H 0.8802 0.1284 0.5617 0.049 Uiso 1 1 calc R . . . .
C88 C 0.8242(5) 0.0599(3) 0.5897(2) 0.0462(18) Uani 1 1 d . . . . .
H88 H 0.8641 0.0365 0.5701 0.055 Uiso 1 1 calc R . . . .
C89 C 0.7574(5) 0.0385(3) 0.6227(3) 0.0499(19) Uani 1 1 d . . . . .
H89 H 0.7509 0.0005 0.6257 0.060 Uiso 1 1 calc R . . . .
C90 C 0.6995(5) 0.0724(3) 0.6515(2) 0.0439(17) Uani 1 1 d . . . . .
H90 H 0.6534 0.0575 0.6744 0.053 Uiso 1 1 calc R . . . .
Br1 Br 0.51258(5) 0.35770(3) 0.71324(2) 0.0490(2) Uani 1 1 d . . . . .

loop_
_atom_site_aniso_label
_atom_site_aniso_U_11
_atom_site_aniso_U_22
_atom_site_aniso_U_33
_atom_site_aniso_U_23
_atom_site_aniso_U_13
_atom_site_aniso_U_12
Ag1 0.0307(2) 0.0286(2) 0.0279(2) 0.00280(19) 0.0009(2) 0.0045(2)
Cu1 0.0301(4) 0.0276(3) 0.0261(3) -0.0077(3) -0.0006(4) 0.0031(3)
Cl1 0.0818(17) 0.0979(16) 0.0587(12) -0.0002(12) 0.0032(13) 0.0283(15)
P1 0.0319(9) 0.0337(9) 0.0274(8) -0.0107(7) -0.0020(7) 0.0046(8)
P2 0.0287(9) 0.0318(8) 0.0262(8) -0.0074(7) 0.0013(7) -0.0002(7)
P3 0.0282(9) 0.0322(9) 0.0274(8) 0.0009(6) 0.0036(7) 0.0012(7)
P4 0.0309(9) 0.0317(9) 0.0258(8) 0.0063(7) 0.0047(7) 0.0067(7)
O1 0.043(3) 0.034(2) 0.034(2) -0.0074(18) -0.003(2) -0.002(2)
O2 0.039(3) 0.031(2) 0.030(2) 0.0103(16) 0.009(2) 0.002(2)
O3 0.171(9) 0.250(11) 0.105(6) -0.016(6) -0.057(6) 0.101(8)
O4 0.095(5) 0.158(7) 0.093(5) 0.006(4) 0.037(4) 0.050(5)
O5 0.106(6) 0.254(10) 0.096(5) 0.040(6) 0.035(5) -0.040(7)
O6 0.207(10) 0.106(6) 0.173(8) -0.068(5) -0.050(8) 0.038(6)
N1 0.024(3) 0.031(2) 0.026(3) -0.003(2) -0.004(2) 0.001(2)
N2 0.027(3) 0.028(3) 0.024(3) -0.003(2) 0.002(2) 0.001(2)
N3 0.023(3) 0.021(2) 0.031(3) -0.0018(19) -0.002(2) 0.000(2)
N4 0.024(3) 0.032(3) 0.019(2) -0.001(2) 0.002(2) 0.005(2)
N5 0.021(3) 0.026(3) 0.036(3) -0.009(2) 0.003(2) 0.000(2)
C1 0.027(4) 0.036(3) 0.026(3) -0.007(3) -0.006(3) -0.002(3)
C2 0.038(4) 0.034(3) 0.029(3) 0.009(3) -0.008(3) -0.001(3)
C3 0.035(3) 0.032(3) 0.035(3) 0.002(3) -0.010(3) -0.001(3)
C4 0.019(3) 0.024(3) 0.028(3) 0.003(2) -0.002(3) 0.004(2)
C5 0.018(3) 0.027(3) 0.028(3) 0.000(2) -0.004(3) 0.001(3)
C6 0.014(3) 0.025(3) 0.033(3) -0.008(3) 0.006(3) -0.003(3)
C7 0.017(3) 0.029(3) 0.023(3) 0.000(2) 0.004(2) 0.002(3)
C8 0.034(4) 0.035(4) 0.030(3) 0.002(3) 0.003(3) -0.001(3)
C9 0.048(4) 0.022(3) 0.030(3) 0.001(2) 0.000(3) 0.002(3)
C10 0.039(4) 0.019(3) 0.028(3) -0.006(3) 0.004(3) 0.003(3)
C11 0.014(3) 0.020(3) 0.031(3) -0.003(2) -0.002(3) 0.005(3)
C12 0.015(3) 0.031(3) 0.020(3) 0.000(2) 0.001(3) 0.004(3)
C13 0.021(3) 0.025(3) 0.028(3) -0.004(2) 0.001(3) -0.001(3)
C14 0.019(3) 0.031(3) 0.034(4) -0.005(3) -0.008(3) 0.000(3)
C15 0.025(4) 0.037(4) 0.031(3) -0.002(3) 0.000(3) 0.003(3)
C16 0.029(4) 0.025(3) 0.055(4) -0.006(3) -0.008(3) 0.003(3)
C17 0.027(3) 0.032(3) 0.053(4) -0.019(3) -0.003(3) 0.006(3)
C18 0.028(3) 0.035(4) 0.040(4) -0.011(3) 0.002(3) -0.003(3)
C19 0.032(3) 0.033(4) 0.038(4) -0.009(3) -0.003(3) 0.006(3)
C20 0.061(5) 0.046(4) 0.048(4) -0.013(4) -0.020(4) 0.006(4)
C21 0.097(7) 0.036(4) 0.082(6) 0.001(4) -0.014(5) 0.017(5)
C22 0.078(6) 0.057(5) 0.052(5) 0.003(4) -0.024(4) 0.017(4)
C23 0.061(5) 0.056(5) 0.053(5) -0.001(4) -0.027(4) 0.002(4)
C24 0.056(5) 0.046(4) 0.043(4) -0.001(4) -0.016(4) -0.003(4)
C25 0.039(4) 0.034(4) 0.030(3) -0.015(3) -0.004(3) 0.004(3)
C26 0.048(5) 0.051(4) 0.049(4) 0.001(4) 0.002(4) 0.006(4)
C27 0.069(6) 0.069(5) 0.047(5) 0.010(4) 0.006(4) -0.021(5)
C28 0.056(5) 0.084(6) 0.044(4) -0.019(4) 0.012(4) -0.031(5)
C29 0.039(4) 0.070(5) 0.055(5) -0.026(4) 0.007(4) -0.013(4)
C30 0.037(4) 0.054(4) 0.038(4) -0.018(3) -0.006(3) -0.002(4)
C31 0.035(4) 0.037(3) 0.029(3) -0.015(3) -0.007(3) 0.007(3)
C32 0.033(4) 0.054(4) 0.039(4) -0.016(3) 0.003(3) 0.005(3)
C33 0.044(4) 0.067(5) 0.026(3) -0.017(3) -0.001(3) -0.001(4)
C34 0.051(5) 0.064(5) 0.054(5) -0.029(4) -0.012(4) -0.003(4)
C35 0.033(4) 0.057(4) 0.039(4) -0.016(3) 0.004(3) -0.009(3)
C36 0.042(4) 0.035(3) 0.022(3) -0.009(3) -0.005(3) 0.006(3)
C37 0.044(4) 0.042(4) 0.027(4) -0.009(3) 0.003(3) -0.004(3)
C38 0.083(6) 0.041(4) 0.050(5) -0.005(3) 0.010(4) -0.020(4)
C39 0.081(6) 0.052(5) 0.067(6) 0.006(4) 0.023(5) -0.024(5)
C40 0.053(5) 0.057(5) 0.047(4) 0.002(4) 0.014(4) -0.021(4)
C41 0.047(5) 0.044(4) 0.036(4) -0.012(3) 0.006(3) -0.014(3)
C42 0.039(4) 0.032(4) 0.028(3) -0.010(3) 0.006(3) 0.000(3)
C43 0.035(4) 0.032(3) 0.030(3) -0.014(3) 0.001(3) -0.003(3)
C44 0.039(4) 0.050(4) 0.042(4) -0.007(3) 0.000(3) -0.006(3)
C45 0.054(5) 0.055(4) 0.028(4) -0.003(3) -0.001(3) 0.003(4)
C46 0.069(6) 0.046(4) 0.031(4) -0.016(3) -0.009(4) -0.001(4)
C47 0.040(4) 0.050(4) 0.049(4) -0.014(3) -0.025(4) -0.003(3)
C48 0.040(4) 0.052(4) 0.032(4) -0.007(3) 0.003(3) -0.009(3)
C49 0.020(3) 0.030(3) 0.031(3) -0.007(3) 0.003(3) -0.003(3)
C50 0.023(3) 0.047(4) 0.038(3) -0.008(4) -0.005(3) 0.001(3)
C51 0.035(4) 0.026(4) 0.049(4) -0.009(3) -0.006(3) 0.000(3)
C52 0.023(4) 0.040(4) 0.058(5) -0.020(4) 0.001(3) 0.000(3)
C53 0.032(4) 0.050(4) 0.041(4) -0.023(4) 0.013(3) -0.007(3)
C54 0.035(4) 0.037(4) 0.030(4) -0.002(3) 0.004(3) -0.002(3)
C55 0.018(3) 0.026(3) 0.034(4) 0.000(3) 0.003(2) -0.001(3)
C56 0.024(3) 0.032(3) 0.032(3) -0.006(3) 0.004(3) -0.002(3)
C57 0.025(3) 0.037(4) 0.026(3) 0.000(3) 0.000(3) -0.001(3)
C58 0.022(3) 0.035(4) 0.038(4) 0.004(3) -0.004(3) -0.003(3)
C59 0.024(4) 0.029(4) 0.051(4) -0.006(3) -0.001(3) 0.007(3)
C60 0.023(3) 0.043(4) 0.032(3) -0.002(3) 0.003(3) 0.005(3)
C61 0.041(4) 0.029(3) 0.030(3) -0.001(3) 0.006(3) 0.003(3)
C62 0.058(5) 0.059(4) 0.033(4) -0.005(3) -0.009(4) 0.016(4)
C63 0.089(7) 0.088(6) 0.034(4) -0.004(4) -0.015(4) 0.022(6)
C64 0.106(8) 0.060(5) 0.038(4) -0.001(4) 0.027(5) -0.001(5)
C65 0.068(5) 0.083(6) 0.046(5) -0.015(5) 0.018(4) -0.013(5)
C66 0.035(4) 0.066(5) 0.039(4) -0.007(4) 0.008(3) -0.011(4)
C67 0.036(4) 0.031(3) 0.024(3) -0.001(3) 0.008(3) -0.001(3)
C68 0.043(4) 0.033(4) 0.031(3) 0.005(3) 0.003(3) -0.003(3)
C69 0.042(4) 0.049(4) 0.031(4) 0.002(3) 0.003(3) -0.010(4)
C70 0.063(5) 0.043(4) 0.036(4) -0.004(3) 0.010(4) -0.030(4)
C71 0.055(5) 0.031(4) 0.043(4) 0.008(3) 0.000(3) -0.001(3)
C72 0.035(4) 0.032(3) 0.028(3) 0.007(3) 0.013(3) -0.001(3)
C73 0.041(4) 0.032(3) 0.031(3) 0.006(3) 0.006(3) 0.007(3)
C74 0.041(4) 0.045(4) 0.035(4) 0.018(3) 0.003(3) 0.004(3)
C75 0.059(5) 0.055(4) 0.042(4) 0.021(4) 0.017(4) 0.005(4)
C76 0.050(5) 0.065(5) 0.032(4) 0.015(3) 0.005(4) -0.001(4)
C77 0.036(4) 0.056(4) 0.032(4) 0.015(3) 0.003(3) 0.006(3)
C78 0.034(4) 0.030(3) 0.030(3) 0.013(3) 0.005(3) 0.011(3)
C79 0.035(4) 0.038(4) 0.032(4) 0.008(3) 0.003(3) 0.001(3)
C80 0.045(4) 0.061(5) 0.043(4) -0.006(4) -0.004(4) 0.018(4)
C81 0.071(6) 0.057(5) 0.069(5) -0.034(4) -0.003(5) 0.003(4)
C82 0.059(5) 0.084(6) 0.040(4) -0.002(4) 0.002(4) -0.021(5)
C83 0.041(4) 0.063(5) 0.034(4) 0.015(4) -0.003(3) -0.004(4)
C84 0.040(4) 0.043(4) 0.040(4) 0.019(3) 0.006(3) 0.004(3)
C85 0.033(4) 0.036(4) 0.022(3) 0.003(3) 0.004(3) 0.008(3)
C86 0.041(4) 0.035(4) 0.040(4) 0.005(3) 0.012(3) 0.005(3)
C87 0.043(4) 0.046(4) 0.035(4) 0.003(3) 0.001(3) 0.018(3)
C88 0.056(5) 0.045(5) 0.037(4) -0.001(3) 0.006(4) 0.017(4)
C89 0.059(5) 0.041(4) 0.050(4) -0.001(3) 0.002(4) 0.010(4)
C90 0.050(4) 0.045(4) 0.036(4) 0.008(3) 0.006(3) 0.001(3)
Br1 0.0600(5) 0.0511(4) 0.0359(4) -0.0132(3) 0.0018(3) 0.0111(4)

loop_
_atom_type_symbol
_atom_type_description
_atom_type_scat_dispersion_real
_atom_type_scat_dispersion_imag
_atom_type_scat_source
C C 0.0033 0.0016 'International Tables Vol C Tables 4.2.6.8 and 6.1.1.4'
H H 0.0000 0.0000 'International Tables Vol C Tables 4.2.6.8 and 6.1.1.4'
Ag Ag -0.8971 1.1015 'International Tables Vol C Tables 4.2.6.8 and 6.1.1.4'
Cl Cl 0.1484 0.1585 'International Tables Vol C Tables 4.2.6.8 and 6.1.1.4'
Cu Cu 0.3201 1.2651 'International Tables Vol C Tables 4.2.6.8 and 6.1.1.4'
N N 0.0061 0.0033 'International Tables Vol C Tables 4.2.6.8 and 6.1.1.4'
O O 0.0106 0.0060 'International Tables Vol C Tables 4.2.6.8 and 6.1.1.4'
P P 0.1023 0.0942 'International Tables Vol C Tables 4.2.6.8 and 6.1.1.4'
Br Br -0.2901 2.4595 'International Tables Vol C Tables 4.2.6.8 and 6.1.1.4'

loop_
_geom_angle_atom_site_label_1
_geom_angle_atom_site_label_2
_geom_angle_atom_site_label_3
_geom_angle
_geom_angle_site_symmetry_1
_geom_angle_site_symmetry_3
_geom_angle_publ_flag
P4 Ag1 P3 110.87(5) . . ?
P4 Ag1 N5 139.57(11) . . ?
N4 Ag1 P3 103.28(12) . . ?
N4 Ag1 P4 128.78(12) . . ?
N4 Ag1 N5 71.00(14) . . ?
N5 Ag1 P3 93.96(11) . . ?
P1 Cu1 P2 114.96(6) . . ?
N1 Cu1 P1 129.86(13) . . ?
N1 Cu1 P2 98.57(13) . . ?
N2 Cu1 P1 120.66(14) . . ?
N2 Cu1 P2 105.36(14) . . ?
N2 Cu1 N1 80.98(16) . . ?
O4 Cl1 O3 107.7(5) . . ?
O5 Cl1 O3 110.4(6) . . ?
O5 Cl1 O4 109.4(5) . . ?
O6 Cl1 O3 111.6(6) . . ?
O6 Cl1 O4 112.6(6) . . ?
O6 Cl1 O5 105.1(6) . . ?
C19 P1 Cu1 117.4(2) . . ?
C19 P1 C31 106.1(3) . . ?
C25 P1 Cu1 117.7(2) . . ?
C25 P1 C19 101.8(3) . . ?
C25 P1 C31 103.1(3) . . ?
C31 P1 Cu1 109.2(2) . . ?
C42 P2 Cu1 119.7(2) . . ?
C42 P2 C43 104.9(3) . . ?
C43 P2 Cu1 116.2(2) . . ?
C49 P2 Cu1 104.39(19) . . ?
C49 P2 C42 105.1(3) . . ?
C49 P2 C43 105.2(3) . . ?
C55 P3 Ag1 103.12(18) . . ?
C55 P3 C61 106.1(3) . . ?
C55 P3 C67 104.8(3) . . ?
C61 P3 Ag1 124.8(2) . . ?
C61 P3 C67 103.4(3) . . ?
C67 P3 Ag1 112.98(19) . . ?
C78 P4 Ag1 108.94(19) . . ?
C78 P4 C79 103.0(3) . . ?
C78 P4 C85 106.4(3) . . ?
C79 P4 Ag1 119.4(2) . . ?
C79 P4 C85 103.0(3) . . ?
C85 P4 Ag1 114.82(18) . . ?
C36 O1 C37 116.9(5) . . ?
C72 O2 C73 118.1(5) . . ?
C1 N1 Cu1 129.4(3) . . ?
C12 N1 Cu1 111.8(3) . . ?
C12 N1 C1 118.3(4) . . ?
C10 N2 Cu1 128.1(3) . . ?
C10 N2 C11 118.5(4) . . ?
C11 N2 Cu1 113.3(3) . . ?
C5 N3 C13 101.6(4) . . ?
C6 N4 Ag1 139.0(3) . . ?
C13 N4 Ag1 117.6(3) . . ?
C13 N4 C6 103.2(4) . . ?
C14 N5 Ag1 113.2(3) . . ?
C18 N5 Ag1 129.9(4) . . ?
C18 N5 C14 116.9(5) . . ?
N1 C1 H1 119.3 . . ?
N1 C1 C2 121.4(5) . . ?
C2 C1 H1 119.3 . . ?
C1 C2 H2 119.2 . . ?
C3 C2 C1 121.7(5) . . ?
C3 C2 H2 119.2 . . ?
C2 C3 H3 120.9 . . ?
C2 C3 C4 118.2(5) . . ?
C4 C3 H3 120.9 . . ?
C3 C4 C5 124.2(5) . . ?
C3 C4 C12 117.1(5) . . ?
C12 C4 C5 118.7(5) . . ?
N3 C5 C4 127.9(5) . . ?
N3 C5 C6 111.2(4) . . ?
C6 C5 C4 120.9(5) . . ?
N4 C6 C5 108.2(4) . . ?
N4 C6 C7 128.4(5) . . ?
C5 C6 C7 123.4(5) . . ?
C8 C7 C6 126.9(5) . . ?
C8 C7 C11 117.0(5) . . ?
C11 C7 C6 116.1(4) . . ?
C7 C8 H8 119.8 . . ?
C9 C8 C7 120.4(5) . . ?
C9 C8 H8 119.8 . . ?
C8 C9 H9 120.5 . . ?
C8 C9 C10 119.1(5) . . ?
C10 C9 H9 120.5 . . ?
N2 C10 C9 122.7(5) . . ?
N2 C10 H10 118.6 . . ?
C9 C10 H10 118.6 . . ?
N2 C11 C7 122.2(5) . . ?
N2 C11 C12 116.0(4) . . ?
C7 C11 C12 121.7(4) . . ?
N1 C12 C4 123.3(5) . . ?
N1 C12 C11 117.5(4) . . ?
C4 C12 C11 119.2(4) . . ?
N3 C13 C14 121.3(5) . . ?
N4 C13 N3 115.8(4) . . ?
N4 C13 C14 122.8(5) . . ?
N5 C14 C13 115.4(5) . . ?
N5 C14 C15 121.4(5) . . ?
C15 C14 C13 123.2(5) . . ?
C14 C15 H15 120.4 . . ?
C14 C15 C16 119.1(5) . . ?
C16 C15 H15 120.4 . . ?
C15 C16 H16 120.0 . . ?
C17 C16 C15 120.0(5) . . ?
C17 C16 H16 120.0 . . ?
C16 C17 H17 121.9 . . ?
C16 C17 C18 116.2(5) . . ?
C18 C17 H17 121.9 . . ?
N5 C18 C17 126.3(5) . . ?
N5 C18 Br1 115.0(4) . . ?
C17 C18 Br1 118.6(4) . . ?
C20 C19 P1 123.8(5) . . ?
C20 C19 C24 118.2(6) . . ?
C24 C19 P1 117.9(5) . . ?
C19 C20 H20 119.8 . . ?
C19 C20 C21 120.5(7) . . ?
C21 C20 H20 119.8 . . ?
C20 C21 H21 119.9 . . ?
C22 C21 C20 120.1(7) . . ?
C22 C21 H21 119.9 . . ?
C21 C22 H22 120.0 . . ?
C23 C22 C21 120.1(7) . . ?
C23 C22 H22 120.0 . . ?
C22 C23 H23 119.5 . . ?
C22 C23 C24 121.0(7) . . ?
C24 C23 H23 119.5 . . ?
C19 C24 H24 119.9 . . ?
C23 C24 C19 120.1(6) . . ?
C23 C24 H24 119.9 . . ?
C26 C25 P1 118.0(5) . . ?
C30 C25 P1 124.1(5) . . ?
C30 C25 C26 117.9(6) . . ?
C25 C26 H26 119.7 . . ?
C27 C26 C25 120.7(7) . . ?
C27 C26 H26 119.7 . . ?
C26 C27 H27 119.9 . . ?
C26 C27 C28 120.2(7) . . ?
C28 C27 H27 119.9 . . ?
C27 C28 H28 120.1 . . ?
C29 C28 C27 119.8(7) . . ?
C29 C28 H28 120.1 . . ?
C28 C29 H29 119.7 . . ?
C28 C29 C30 120.5(7) . . ?
C30 C29 H29 119.7 . . ?
C25 C30 H30 119.5 . . ?
C29 C30 C25 120.9(7) . . ?
C29 C30 H30 119.5 . . ?
C32 C31 P1 122.5(5) . . ?
C32 C31 C36 117.8(5) . . ?
C36 C31 P1 118.8(4) . . ?
C31 C32 H32 119.4 . . ?
C31 C32 C33 121.3(6) . . ?
C33 C32 H32 119.4 . . ?
C32 C33 H33 120.6 . . ?
C34 C33 C32 118.7(6) . . ?
C34 C33 H33 120.6 . . ?
C33 C34 H34 119.3 . . ?
C35 C34 C33 121.5(6) . . ?
C35 C34 H34 119.3 . . ?
C34 C35 H35 120.3 . . ?
C34 C35 C36 119.3(6) . . ?
C36 C35 H35 120.3 . . ?
O1 C36 C31 115.9(5) . . ?
C35 C36 O1 122.7(6) . . ?
C35 C36 C31 121.3(5) . . ?
C38 C37 O1 117.1(6) . . ?
C42 C37 O1 119.9(5) . . ?
C42 C37 C38 122.8(7) . . ?
C37 C38 H38 120.2 . . ?
C37 C38 C39 119.6(8) . . ?
C39 C38 H38 120.2 . . ?
C38 C39 H39 120.2 . . ?
C38 C39 C40 119.7(7) . . ?
C40 C39 H39 120.2 . . ?
C39 C40 H40 120.1 . . ?
C41 C40 C39 119.8(7) . . ?
C41 C40 H40 120.1 . . ?
C40 C41 H41 119.6 . . ?
C40 C41 C42 120.8(7) . . ?
C42 C41 H41 119.6 . . ?
C37 C42 P2 120.3(5) . . ?
C37 C42 C41 117.1(6) . . ?
C41 C42 P2 122.6(5) . . ?
C44 C43 P2 118.3(5) . . ?
C44 C43 C48 119.3(6) . . ?
C48 C43 P2 122.4(5) . . ?
C43 C44 H44 119.3 . . ?
C43 C44 C45 121.4(6) . . ?
C45 C44 H44 119.3 . . ?
C44 C45 H45 120.6 . . ?
C46 C45 C44 118.7(6) . . ?
C46 C45 H45 120.6 . . ?
C45 C46 H46 119.9 . . ?
C45 C46 C47 120.2(6) . . ?
C47 C46 H46 119.9 . . ?
C46 C47 H47 119.9 . . ?
C48 C47 C46 120.2(6) . . ?
C48 C47 H47 119.9 . . ?
C43 C48 H48 119.9 . . ?
C47 C48 C43 120.1(6) . . ?
C47 C48 H48 119.9 . . ?
C50 C49 P2 120.3(4) . . ?
C54 C49 P2 120.0(5) . . ?
C54 C49 C50 118.1(5) . . ?
C49 C50 H50 119.1 . . ?
C51 C50 C49 121.9(6) . . ?
C51 C50 H50 119.1 . . ?
C50 C51 H51 120.5 . . ?
C50 C51 C52 119.0(6) . . ?
C52 C51 H51 120.5 . . ?
C51 C52 H52 119.6 . . ?
C53 C52 C51 120.8(6) . . ?
C53 C52 H52 119.6 . . ?
C52 C53 H53 120.0 . . ?
C52 C53 C54 119.9(6) . . ?
C54 C53 H53 120.0 . . ?
C49 C54 C53 120.3(6) . . ?
C49 C54 H54 119.8 . . ?
C53 C54 H54 119.8 . . ?
C56 C55 P3 118.8(4) . . ?
C60 C55 P3 120.1(4) . . ?
C60 C55 C56 119.5(5) . . ?
C55 C56 H56 120.3 . . ?
C57 C56 C55 119.4(5) . . ?
C57 C56 H56 120.3 . . ?
C56 C57 H57 119.6 . . ?
C58 C57 C56 120.8(5) . . ?
C58 C57 H57 119.6 . . ?
C57 C58 H58 120.3 . . ?
C59 C58 C57 119.4(5) . . ?
C59 C58 H58 120.3 . . ?
C58 C59 H59 119.8 . . ?
C58 C59 C60 120.3(6) . . ?
C60 C59 H59 119.8 . . ?
C55 C60 C59 120.4(6) . . ?
C55 C60 H60 119.8 . . ?
C59 C60 H60 119.8 . . ?
C62 C61 P3 119.6(5) . . ?
C66 C61 P3 122.7(5) . . ?
C66 C61 C62 117.7(6) . . ?
C61 C62 H62 120.0 . . ?
C63 C62 C61 120.0(7) . . ?
C63 C62 H62 120.0 . . ?
C62 C63 H63 119.5 . . ?
C64 C63 C62 120.9(7) . . ?
C64 C63 H63 119.5 . . ?
C63 C64 H64 119.4 . . ?
C63 C64 C65 121.1(7) . . ?
C65 C64 H64 119.4 . . ?
C64 C65 H65 121.0 . . ?
C64 C65 C66 117.9(8) . . ?
C66 C65 H65 121.0 . . ?
C61 C66 C65 122.3(7) . . ?
C61 C66 H66 118.8 . . ?
C65 C66 H66 118.8 . . ?
C68 C67 P3 123.4(4) . . ?
C72 C67 P3 119.3(5) . . ?
C72 C67 C68 117.3(5) . . ?
C67 C68 H68 119.8 . . ?
C69 C68 C67 120.3(6) . . ?
C69 C68 H68 119.8 . . ?
C68 C69 H69 119.2 . . ?
C68 C69 C70 121.6(6) . . ?
C70 C69 H69 119.2 . . ?
C69 C70 H70 120.3 . . ?
C69 C70 C71 119.5(6) . . ?
C71 C70 H70 120.3 . . ?
C70 C71 H71 120.5 . . ?
C72 C71 C70 119.1(6) . . ?
C72 C71 H71 120.5 . . ?
C67 C72 O2 119.6(5) . . ?
C71 C72 O2 118.2(5) . . ?
C71 C72 C67 122.2(6) . . ?
C74 C73 O2 121.6(6) . . ?
C74 C73 C78 122.7(5) . . ?
C78 C73 O2 115.7(5) . . ?
C73 C74 H74 120.5 . . ?
C73 C74 C75 119.1(7) . . ?
C75 C74 H74 120.5 . . ?
C74 C75 H75 119.6 . . ?
C76 C75 C74 120.8(6) . . ?
C76 C75 H75 119.6 . . ?
C75 C76 H76 120.2 . . ?
C75 C76 C77 119.7(6) . . ?
C77 C76 H76 120.2 . . ?
C76 C77 H77 119.4 . . ?
C78 C77 C76 121.2(6) . . ?
C78 C77 H77 119.4 . . ?
C73 C78 P4 120.7(4) . . ?
C77 C78 P4 122.2(5) . . ?
C77 C78 C73 116.4(5) . . ?
C80 C79 P4 118.0(5) . . ?
C84 C79 P4 123.6(5) . . ?
C84 C79 C80 118.3(6) . . ?
C79 C80 H80 119.3 . . ?
C81 C80 C79 121.4(7) . . ?
C81 C80 H80 119.3 . . ?
C80 C81 H81 119.8 . . ?
C80 C81 C82 120.4(7) . . ?
C82 C81 H81 119.8 . . ?
C81 C82 H82 120.9 . . ?
C83 C82 C81 118.2(7) . . ?
C83 C82 H82 120.9 . . ?
C82 C83 H83 119.3 . . ?
C82 C83 C84 121.4(7) . . ?
C84 C83 H83 119.3 . . ?
C79 C84 C83 120.1(6) . . ?
C79 C84 H84 120.0 . . ?
C83 C84 H84 120.0 . . ?
C86 C85 P4 117.5(5) . . ?
C90 C85 P4 124.2(5) . . ?
C90 C85 C86 118.3(6) . . ?
C85 C86 H86 119.8 . . ?
C87 C86 C85 120.5(6) . . ?
C87 C86 H86 119.8 . . ?
C86 C87 H87 119.8 . . ?
C88 C87 C86 120.4(7) . . ?
C88 C87 H87 119.8 . . ?
C87 C88 H88 119.7 . . ?
C87 C88 C89 120.6(6) . . ?
C89 C88 H88 119.7 . . ?
C88 C89 H89 120.0 . . ?
C88 C89 C90 119.9(6) . . ?
C90 C89 H89 120.0 . . ?
C85 C90 H90 119.8 . . ?
C89 C90 C85 120.4(6) . . ?
C89 C90 H90 119.8 . . ?

loop_
_geom_bond_atom_site_label_1
_geom_bond_atom_site_label_2
_geom_bond_distance
_geom_bond_site_symmetry_2
_geom_bond_publ_flag
Ag1 P3 2.5235(16) . ?
Ag1 P4 2.4039(15) . ?
Ag1 N4 2.265(4) . ?
Ag1 N5 2.491(4) . ?
Cu1 P1 2.2076(16) . ?
Cu1 P2 2.2827(17) . ?
Cu1 N1 2.081(4) . ?
Cu1 N2 2.046(4) . ?
Cl1 O3 1.467(8) . ?
Cl1 O4 1.389(6) . ?
Cl1 O5 1.384(7) . ?
Cl1 O6 1.346(7) . ?
P1 C19 1.825(6) . ?
P1 C25 1.821(7) . ?
P1 C31 1.838(6) . ?
P2 C42 1.829(6) . ?
P2 C43 1.839(6) . ?
P2 C49 1.811(6) . ?
P3 C55 1.817(6) . ?
P3 C61 1.817(6) . ?
P3 C67 1.827(6) . ?
P4 C78 1.826(6) . ?
P4 C79 1.827(7) . ?
P4 C85 1.828(6) . ?
O1 C36 1.394(6) . ?
O1 C37 1.412(7) . ?
O2 C72 1.401(7) . ?
O2 C73 1.407(7) . ?
N1 C1 1.353(7) . ?
N1 C12 1.341(6) . ?
N2 C10 1.335(7) . ?
N2 C11 1.355(6) . ?
N3 C5 1.360(6) . ?
N3 C13 1.366(7) . ?
N4 C6 1.374(6) . ?
N4 C13 1.346(6) . ?
N5 C14 1.364(7) . ?
N5 C18 1.304(7) . ?
C1 H1 0.9500 . ?
C1 C2 1.374(8) . ?
C2 H2 0.9500 . ?
C2 C3 1.371(8) . ?
C3 H3 0.9500 . ?
C3 C4 1.408(7) . ?
C4 C5 1.433(7) . ?
C4 C12 1.418(7) . ?
C5 C6 1.376(7) . ?
C6 C7 1.437(7) . ?
C7 C8 1.397(7) . ?
C7 C11 1.416(7) . ?
C8 H8 0.9500 . ?
C8 C9 1.366(7) . ?
C9 H9 0.9500 . ?
C9 C10 1.388(7) . ?
C10 H10 0.9500 . ?
C11 C12 1.465(7) . ?
C13 C14 1.452(7) . ?
C14 C15 1.379(7) . ?
C15 H15 0.9500 . ?
C15 C16 1.385(8) . ?
C16 H16 0.9500 . ?
C16 C17 1.371(8) . ?
C17 H17 0.9500 . ?
C17 C18 1.380(8) . ?
C18 Br1 1.911(6) . ?
C19 C20 1.368(8) . ?
C19 C24 1.398(9) . ?
C20 H20 0.9500 . ?
C20 C21 1.393(10) . ?
C21 H21 0.9500 . ?
C21 C22 1.357(11) . ?
C22 H22 0.9500 . ?
C22 C23 1.352(10) . ?
C23 H23 0.9500 . ?
C23 C24 1.370(9) . ?
C24 H24 0.9500 . ?
C25 C26 1.398(9) . ?
C25 C30 1.388(9) . ?
C26 H26 0.9500 . ?
C26 C27 1.367(10) . ?
C27 H27 0.9500 . ?
C27 C28 1.397(11) . ?
C28 H28 0.9500 . ?
C28 C29 1.350(10) . ?
C29 H29 0.9500 . ?
C29 C30 1.385(9) . ?
C30 H30 0.9500 . ?
C31 C32 1.385(8) . ?
C31 C36 1.397(8) . ?
C32 H32 0.9500 . ?
C32 C33 1.385(8) . ?
C33 H33 0.9500 . ?
C33 C34 1.378(9) . ?
C34 H34 0.9500 . ?
C34 C35 1.366(9) . ?
C35 H35 0.9500 . ?
C35 C36 1.371(8) . ?
C37 C38 1.368(9) . ?
C37 C42 1.354(8) . ?
C38 H38 0.9500 . ?
C38 C39 1.376(11) . ?
C39 H39 0.9500 . ?
C39 C40 1.383(11) . ?
C40 H40 0.9500 . ?
C40 C41 1.367(9) . ?
C41 H41 0.9500 . ?
C41 C42 1.420(9) . ?
C43 C44 1.372(8) . ?
C43 C48 1.386(9) . ?
C44 H44 0.9500 . ?
C44 C45 1.389(9) . ?
C45 H45 0.9500 . ?
C45 C46 1.381(10) . ?
C46 H46 0.9500 . ?
C46 C47 1.388(10) . ?
C47 H47 0.9500 . ?
C47 C48 1.376(9) . ?
C48 H48 0.9500 . ?
C49 C50 1.404(8) . ?
C49 C54 1.376(8) . ?
C50 H50 0.9500 . ?
C50 C51 1.377(8) . ?
C51 H51 0.9500 . ?
C51 C52 1.379(9) . ?
C52 H52 0.9500 . ?
C52 C53 1.370(9) . ?
C53 H53 0.9500 . ?
C53 C54 1.409(8) . ?
C54 H54 0.9500 . ?
C55 C56 1.391(7) . ?
C55 C60 1.378(8) . ?
C56 H56 0.9500 . ?
C56 C57 1.387(8) . ?
C57 H57 0.9500 . ?
C57 C58 1.379(8) . ?
C58 H58 0.9500 . ?
C58 C59 1.376(8) . ?
C59 H59 0.9500 . ?
C59 C60 1.383(8) . ?
C60 H60 0.9500 . ?
C61 C62 1.384(9) . ?
C61 C66 1.379(9) . ?
C62 H62 0.9500 . ?
C62 C63 1.382(9) . ?
C63 H63 0.9500 . ?
C63 C64 1.346(12) . ?
C64 H64 0.9500 . ?
C64 C65 1.369(11) . ?
C65 H65 0.9500 . ?
C65 C66 1.387(9) . ?
C66 H66 0.9500 . ?
C67 C68 1.409(9) . ?
C67 C72 1.395(8) . ?
C68 H68 0.9500 . ?
C68 C69 1.364(9) . ?
C69 H69 0.9500 . ?
C69 C70 1.380(9) . ?
C70 H70 0.9500 . ?
C70 C71 1.387(10) . ?
C71 H71 0.9500 . ?
C71 C72 1.382(8) . ?
C73 C74 1.371(8) . ?
C73 C78 1.401(9) . ?
C74 H74 0.9500 . ?
C74 C75 1.374(9) . ?
C75 H75 0.9500 . ?
C75 C76 1.368(10) . ?
C76 H76 0.9500 . ?
C76 C77 1.399(9) . ?
C77 H77 0.9500 . ?
C77 C78 1.391(8) . ?
C79 C80 1.391(9) . ?
C79 C84 1.378(9) . ?
C80 H80 0.9500 . ?
C80 C81 1.361(10) . ?
C81 H81 0.9500 . ?
C81 C82 1.401(11) . ?
C82 H82 0.9500 . ?
C82 C83 1.367(10) . ?
C83 H83 0.9500 . ?
C83 C84 1.390(9) . ?
C84 H84 0.9500 . ?
C85 C86 1.396(8) . ?
C85 C90 1.388(8) . ?
C86 H86 0.9500 . ?
C86 C87 1.378(8) . ?
C87 H87 0.9500 . ?
C87 C88 1.357(9) . ?
C88 H88 0.9500 . ?
C88 C89 1.371(9) . ?
C89 H89 0.9500 . ?
C89 C90 1.384(9) . ?
C90 H90 0.9500 . ?

loop_
_geom_torsion_atom_site_label_1
_geom_torsion_atom_site_label_2
_geom_torsion_atom_site_label_3
_geom_torsion_atom_site_label_4
_geom_torsion
_geom_torsion_site_symmetry_1
_geom_torsion_site_symmetry_2
_geom_torsion_site_symmetry_3
_geom_torsion_site_symmetry_4
_geom_torsion_publ_flag
Ag1 P3 C55 C56 68.4(5) . . . . ?
Ag1 P3 C55 C60 -97.4(5) . . . . ?
Ag1 P3 C61 C62 -7.7(6) . . . . ?
Ag1 P3 C61 C66 172.5(5) . . . . ?
Ag1 P3 C67 C68 -138.5(4) . . . . ?
Ag1 P3 C67 C72 39.6(5) . . . . ?
Ag1 P4 C78 C73 42.1(5) . . . . ?
Ag1 P4 C78 C77 -128.6(5) . . . . ?
Ag1 P4 C79 C80 20.5(6) . . . . ?
Ag1 P4 C79 C84 -157.0(4) . . . . ?
Ag1 P4 C85 C86 62.2(5) . . . . ?
Ag1 P4 C85 C90 -118.3(5) . . . . ?
Ag1 N4 C6 C5 173.7(4) . . . . ?
Ag1 N4 C6 C7 -4.6(10) . . . . ?
Ag1 N4 C13 N3 -175.5(4) . . . . ?
Ag1 N4 C13 C14 1.1(7) . . . . ?
Ag1 N5 C14 C13 0.9(6) . . . . ?
Ag1 N5 C14 C15 179.6(4) . . . . ?
Ag1 N5 C18 C17 -177.0(4) . . . . ?
Ag1 N5 C18 Br1 0.7(7) . . . . ?
Cu1 P1 C19 C20 132.5(5) . . . . ?
Cu1 P1 C19 C24 -50.1(6) . . . . ?
Cu1 P1 C25 C26 -31.6(6) . . . . ?
Cu1 P1 C25 C30 150.1(4) . . . . ?
Cu1 P1 C31 C32 118.3(5) . . . . ?
Cu1 P1 C31 C36 -51.0(5) . . . . ?
Cu1 P2 C42 C37 -38.1(5) . . . . ?
Cu1 P2 C42 C41 141.1(4) . . . . ?
Cu1 P2 C43 C44 6.8(6) . . . . ?
Cu1 P2 C43 C48 -172.9(4) . . . . ?
Cu1 P2 C49 C50 91.3(5) . . . . ?
Cu1 P2 C49 C54 -73.9(5) . . . . ?
Cu1 N1 C1 C2 171.0(4) . . . . ?
Cu1 N1 C12 C4 -175.3(4) . . . . ?
Cu1 N1 C12 C11 5.0(6) . . . . ?
Cu1 N2 C10 C9 -176.3(4) . . . . ?
Cu1 N2 C11 C7 176.7(4) . . . . ?
Cu1 N2 C11 C12 -3.0(6) . . . . ?
P1 C19 C20 C21 175.6(6) . . . . ?
P1 C19 C24 C23 -175.6(6) . . . . ?
P1 C25 C26 C27 -176.8(6) . . . . ?
P1 C25 C30 C29 177.6(5) . . . . ?
P1 C31 C32 C33 -168.1(5) . . . . ?
P1 C31 C36 O1 -12.2(7) . . . . ?
P1 C31 C36 C35 168.3(5) . . . . ?
P2 C43 C44 C45 -178.7(5) . . . . ?
P2 C43 C48 C47 179.7(5) . . . . ?
P2 C49 C50 C51 -164.5(5) . . . . ?
P2 C49 C54 C53 165.2(5) . . . . ?
P3 C55 C56 C57 -164.5(4) . . . . ?
P3 C55 C60 C59 163.8(4) . . . . ?
P3 C61 C62 C63 -178.1(6) . . . . ?
P3 C61 C66 C65 -179.9(6) . . . . ?
P3 C67 C68 C69 178.3(5) . . . . ?
P3 C67 C72 O2 -1.5(8) . . . . ?
P3 C67 C72 C71 -178.5(5) . . . . ?
P4 C79 C80 C81 179.4(6) . . . . ?
P4 C79 C84 C83 -178.4(5) . . . . ?
P4 C85 C86 C87 179.1(5) . . . . ?
P4 C85 C90 C89 -179.3(5) . . . . ?
O1 C37 C38 C39 178.1(6) . . . . ?
O1 C37 C42 P2 4.1(8) . . . . ?
O1 C37 C42 C41 -175.1(5) . . . . ?
O2 C73 C74 C75 178.6(5) . . . . ?
O2 C73 C78 P4 11.1(7) . . . . ?
O2 C73 C78 C77 -177.7(5) . . . . ?
N1 C1 C2 C3 2.2(9) . . . . ?
N2 C11 C12 N1 -1.4(7) . . . . ?
N2 C11 C12 C4 178.9(5) . . . . ?
N3 C5 C6 N4 1.3(7) . . . . ?
N3 C5 C6 C7 179.7(5) . . . . ?
N3 C13 C14 N5 175.0(5) . . . . ?
N3 C13 C14 C15 -3.7(9) . . . . ?
N4 C6 C7 C8 -0.8(10) . . . . ?
N4 C6 C7 C11 -179.8(5) . . . . ?
N4 C13 C14 N5 -1.4(8) . . . . ?
N4 C13 C14 C15 179.9(6) . . . . ?
N5 C14 C15 C16 -2.2(9) . . . . ?
C1 N1 C12 C4 -2.7(8) . . . . ?
C1 N1 C12 C11 177.7(5) . . . . ?
C1 C2 C3 C4 -1.4(9) . . . . ?
C2 C3 C4 C5 -179.8(5) . . . . ?
C2 C3 C4 C12 -1.2(8) . . . . ?
C3 C4 C5 N3 -3.3(9) . . . . ?
C3 C4 C5 C6 178.0(5) . . . . ?
C3 C4 C12 N1 3.3(8) . . . . ?
C3 C4 C12 C11 -177.0(5) . . . . ?
C4 C5 C6 N4 -179.8(5) . . . . ?
C4 C5 C6 C7 -1.4(9) . . . . ?
C5 N3 C13 N4 0.0(7) . . . . ?
C5 N3 C13 C14 -176.6(5) . . . . ?
C5 C4 C12 N1 -178.0(5) . . . . ?
C5 C4 C12 C11 1.7(8) . . . . ?
C5 C6 C7 C8 -178.8(6) . . . . ?
C5 C6 C7 C11 2.1(8) . . . . ?
C6 N4 C13 N3 0.8(7) . . . . ?
C6 N4 C13 C14 177.3(5) . . . . ?
C6 C7 C8 C9 -179.6(6) . . . . ?
C6 C7 C11 N2 179.3(5) . . . . ?
C6 C7 C11 C12 -1.0(8) . . . . ?
C7 C8 C9 C10 0.4(9) . . . . ?
C7 C11 C12 N1 178.8(5) . . . . ?
C7 C11 C12 C4 -0.9(8) . . . . ?
C8 C7 C11 N2 0.2(8) . . . . ?
C8 C7 C11 C12 179.9(5) . . . . ?
C8 C9 C10 N2 0.2(9) . . . . ?
C10 N2 C11 C7 0.5(8) . . . . ?
C10 N2 C11 C12 -179.3(5) . . . . ?
C11 N2 C10 C9 -0.7(9) . . . . ?
C11 C7 C8 C9 -0.6(9) . . . . ?
C12 N1 C1 C2 -0.1(8) . . . . ?
C12 C4 C5 N3 178.1(5) . . . . ?
C12 C4 C5 C6 -0.6(8) . . . . ?
C13 N3 C5 C4 -179.6(5) . . . . ?
C13 N3 C5 C6 -0.8(6) . . . . ?
C13 N4 C6 C5 -1.2(6) . . . . ?
C13 N4 C6 C7 -179.5(6) . . . . ?
C13 C14 C15 C16 176.4(5) . . . . ?
C14 N5 C18 C17 0.6(9) . . . . ?
C14 N5 C18 Br1 178.4(4) . . . . ?
C14 C15 C16 C17 0.7(9) . . . . ?
C15 C16 C17 C18 1.3(9) . . . . ?
C16 C17 C18 N5 -2.1(9) . . . . ?
C16 C17 C18 Br1 -179.8(4) . . . . ?
C18 N5 C14 C13 -177.2(5) . . . . ?
C18 N5 C14 C15 1.6(8) . . . . ?
C19 P1 C25 C26 -161.5(5) . . . . ?
C19 P1 C25 C30 20.2(6) . . . . ?
C19 P1 C31 C32 -114.2(5) . . . . ?
C19 P1 C31 C36 76.5(5) . . . . ?
C19 C20 C21 C22 1.2(13) . . . . ?
C20 C19 C24 C23 2.0(10) . . . . ?
C20 C21 C22 C23 -0.5(14) . . . . ?
C21 C22 C23 C24 0.7(13) . . . . ?
C22 C23 C24 C19 -1.4(12) . . . . ?
C24 C19 C20 C21 -1.9(11) . . . . ?
C25 P1 C19 C20 -97.5(6) . . . . ?
C25 P1 C19 C24 80.0(6) . . . . ?
C25 P1 C31 C32 -7.6(6) . . . . ?
C25 P1 C31 C36 -176.9(5) . . . . ?
C25 C26 C27 C28 -1.7(11) . . . . ?
C26 C25 C30 C29 -0.7(9) . . . . ?
C26 C27 C28 C29 0.8(11) . . . . ?
C27 C28 C29 C30 0.1(10) . . . . ?
C28 C29 C30 C25 -0.2(10) . . . . ?
C30 C25 C26 C27 1.6(10) . . . . ?
C31 P1 C19 C20 10.1(7) . . . . ?
C31 P1 C19 C24 -172.5(5) . . . . ?
C31 P1 C25 C26 88.7(5) . . . . ?
C31 P1 C25 C30 -89.7(5) . . . . ?
C31 C32 C33 C34 -0.7(10) . . . . ?
C32 C31 C36 O1 178.0(5) . . . . ?
C32 C31 C36 C35 -1.5(9) . . . . ?
C32 C33 C34 C35 0.4(11) . . . . ?
C33 C34 C35 C36 -0.7(11) . . . . ?
C34 C35 C36 O1 -178.3(6) . . . . ?
C34 C35 C36 C31 1.2(10) . . . . ?
C36 O1 C37 C38 101.5(6) . . . . ?
C36 O1 C37 C42 -83.0(6) . . . . ?
C36 C31 C32 C33 1.3(9) . . . . ?
C37 O1 C36 C31 150.0(5) . . . . ?
C37 O1 C36 C35 -30.5(8) . . . . ?
C37 C38 C39 C40 -3.0(11) . . . . ?
C38 C37 C42 P2 179.3(5) . . . . ?
C38 C37 C42 C41 0.1(9) . . . . ?
C38 C39 C40 C41 0.4(12) . . . . ?
C39 C40 C41 C42 2.5(10) . . . . ?
C40 C41 C42 P2 178.1(5) . . . . ?
C40 C41 C42 C37 -2.7(9) . . . . ?
C42 P2 C43 C44 -127.8(5) . . . . ?
C42 P2 C43 C48 52.5(6) . . . . ?
C42 P2 C49 C50 -141.9(5) . . . . ?
C42 P2 C49 C54 52.8(5) . . . . ?
C42 C37 C38 C39 2.8(11) . . . . ?
C43 P2 C42 C37 94.6(5) . . . . ?
C43 P2 C42 C41 -86.3(5) . . . . ?
C43 P2 C49 C50 -31.4(5) . . . . ?
C43 P2 C49 C54 163.3(5) . . . . ?
C43 C44 C45 C46 -2.0(10) . . . . ?
C44 C43 C48 C47 0.0(9) . . . . ?
C44 C45 C46 C47 2.0(10) . . . . ?
C45 C46 C47 C48 -1.0(10) . . . . ?
C46 C47 C48 C43 0.0(10) . . . . ?
C48 C43 C44 C45 1.0(10) . . . . ?
C49 P2 C42 C37 -154.8(5) . . . . ?
C49 P2 C42 C41 24.4(6) . . . . ?
C49 P2 C43 C44 121.6(5) . . . . ?
C49 P2 C43 C48 -58.1(6) . . . . ?
C49 C50 C51 C52 -0.9(9) . . . . ?
C50 C49 C54 C53 -0.4(9) . . . . ?
C50 C51 C52 C53 0.0(9) . . . . ?
C51 C52 C53 C54 0.6(10) . . . . ?
C52 C53 C54 C49 -0.4(9) . . . . ?
C54 C49 C50 C51 1.1(9) . . . . ?
C55 P3 C61 C62 -126.9(5) . . . . ?
C55 P3 C61 C66 53.3(6) . . . . ?
C55 P3 C67 C68 -26.9(6) . . . . ?
C55 P3 C67 C72 151.1(5) . . . . ?
C55 C56 C57 C58 0.8(9) . . . . ?
C56 C55 C60 C59 -1.9(8) . . . . ?
C56 C57 C58 C59 -2.4(9) . . . . ?
C57 C58 C59 C60 1.9(9) . . . . ?
C58 C59 C60 C55 0.3(9) . . . . ?
C60 C55 C56 C57 1.3(8) . . . . ?
C61 P3 C55 C56 -159.0(4) . . . . ?
C61 P3 C55 C60 35.2(5) . . . . ?
C61 P3 C67 C68 84.0(5) . . . . ?
C61 P3 C67 C72 -97.9(5) . . . . ?
C61 C62 C63 C64 -1.6(12) . . . . ?
C62 C61 C66 C65 0.3(11) . . . . ?
C62 C63 C64 C65 -0.6(14) . . . . ?
C63 C64 C65 C66 2.6(13) . . . . ?
C64 C65 C66 C61 -2.4(12) . . . . ?
C66 C61 C62 C63 1.7(10) . . . . ?
C67 P3 C55 C56 -50.0(5) . . . . ?
C67 P3 C55 C60 144.2(5) . . . . ?
C67 P3 C61 C62 123.1(5) . . . . ?
C67 P3 C61 C66 -56.6(6) . . . . ?
C67 C68 C69 C70 -0.1(9) . . . . ?
C68 C67 C72 O2 176.7(5) . . . . ?
C68 C67 C72 C71 -0.3(9) . . . . ?
C68 C69 C70 C71 0.1(10) . . . . ?
C69 C70 C71 C72 -0.2(9) . . . . ?
C70 C71 C72 O2 -176.7(5) . . . . ?
C70 C71 C72 C67 0.3(9) . . . . ?
C72 O2 C73 C74 24.7(7) . . . . ?
C72 O2 C73 C78 -156.7(5) . . . . ?
C72 C67 C68 C69 0.2(9) . . . . ?
C73 O2 C72 C67 83.6(6) . . . . ?
C73 O2 C72 C71 -99.3(6) . . . . ?
C73 C74 C75 C76 -1.4(10) . . . . ?
C74 C73 C78 P4 -170.4(5) . . . . ?
C74 C73 C78 C77 0.9(8) . . . . ?
C74 C75 C76 C77 1.7(10) . . . . ?
C75 C76 C77 C78 -0.7(10) . . . . ?
C76 C77 C78 P4 170.5(5) . . . . ?
C76 C77 C78 C73 -0.6(9) . . . . ?
C78 P4 C79 C80 -100.3(5) . . . . ?
C78 P4 C79 C84 82.2(5) . . . . ?
C78 P4 C85 C86 -177.3(5) . . . . ?
C78 P4 C85 C90 2.3(6) . . . . ?
C78 C73 C74 C75 0.1(9) . . . . ?
C79 P4 C78 C73 169.8(5) . . . . ?
C79 P4 C78 C77 -0.9(6) . . . . ?
C79 P4 C85 C86 -69.3(5) . . . . ?
C79 P4 C85 C90 110.3(6) . . . . ?
C79 C80 C81 C82 -1.0(11) . . . . ?
C80 C79 C84 C83 4.1(9) . . . . ?
C80 C81 C82 C83 3.7(11) . . . . ?
C81 C82 C83 C84 -2.5(10) . . . . ?
C82 C83 C84 C79 -1.4(10) . . . . ?
C84 C79 C80 C81 -2.9(10) . . . . ?
C85 P4 C78 C73 -82.2(5) . . . . ?
C85 P4 C78 C77 107.1(5) . . . . ?
C85 P4 C79 C80 149.2(5) . . . . ?
C85 P4 C79 C84 -28.3(6) . . . . ?
C85 C86 C87 C88 0.2(10) . . . . ?
C86 C85 C90 C89 0.3(9) . . . . ?
C86 C87 C88 C89 0.2(10) . . . . ?
C87 C88 C89 C90 -0.4(10) . . . . ?
C88 C89 C90 C85 0.1(10) . . . . ?
C90 C85 C86 C87 -0.5(9) . . . . ?

loop_
_platon_squeeze_void_nr
_platon_squeeze_void_average_x
_platon_squeeze_void_average_y
_platon_squeeze_void_average_z
_platon_squeeze_void_volume
_platon_squeeze_void_count_electrons
_platon_squeeze_void_content
1 -0.040 0.250 0.000 954 259 ' '
2 -0.024 0.750 0.500 954 259 ' '

loop_
_twin_individual_id
_twin_individual_mass_fraction_refined
1 0.594(10)
2 0.406(10)
